data_1529344
loop_
_publ_author_name
'Rodrigues, Alessandro'
'Olivato, Paulo R.'
'Zukerman-Schpector, Julio'
'Maganhi, Stella H.'
'Reis, Adriana K. C. A.'
'Tiekink, Edward R. T.'

_publ_section_title
;
 Molecular Structures of Isomeric Ortho, Meta, and Para Bromo-Substituted
 \a-Methylsulfonyl-\a-diethoxyphosphoryl Acetophenones by X-ray and DFT
 Molecular Orbital Calculations.
;
_journal_issue 32
_journal_name_full 'The journal of physical chemistry. A'
_journal_page_first 8714
_journal_page_last 8723
_journal_paper_doi 10.1021/acs.jpca.5b04019
_journal_volume 119
_journal_year 2015
_chemical_formula_moiety 'C13 H18 Br O6 P S'
_chemical_formula_sum 'C13 H18 Br O6 P S'
_chemical_formula_weight 413.21
_space_group_crystal_system monoclinic
_space_group_IT_number 14
_space_group_name_Hall '-P 2ybc'
_space_group_name_H-M_alt 'P 1 21/c 1'
_symmetry_space_group_name_Hall '-P 2ybc'
_symmetry_space_group_name_H-M 'P 1 21/c 1'
_atom_sites_solution_hydrogens geom
_audit_creation_method SHELXL-2014/7
_cell_angle_alpha 90
_cell_angle_beta 102.727(9)
_cell_angle_gamma 90
_cell_formula_units_Z 4
_cell_length_a 12.3376(10)
_cell_length_b 19.514(2)
_cell_length_c 7.6624(9)
_cell_measurement_reflns_used 22
_cell_measurement_temperature 293(2)
_cell_measurement_theta_max 18.10
_cell_measurement_theta_min 9.51
_cell_volume 1799.4(3)
_computing_cell_refinement 'CAD4 Express (Enraf Nonius, 1994)'
_computing_data_collection 'CAD4 Express (Enraf Nonius, 1994)'
_computing_data_reduction 'XCAD4 (Harms & Wocadlo, 1995)'
_computing_molecular_graphics
;
ORTEP-3 for Windows (Farrugia, 2012) and DIAMOND (Brandenburg, 2006)
;
_computing_publication_material 'MarvinSketch (Chemaxon, 2010) and publCIF (Westrip, 2010)'
_computing_structure_refinement 'SHELXL-2014/7 (Sheldrick, 2015)'
_computing_structure_solution 'SIR2014 (Burla et al., 2015)'
_diffrn_ambient_temperature 293(2)
_diffrn_detector 'scintillation LiI'
_diffrn_detector_dtime 1.195
_diffrn_measured_fraction_theta_full 0.999
_diffrn_measured_fraction_theta_max 0.999
_diffrn_measurement_device '\k-geometry diffractometer'
_diffrn_measurement_device_type 'Enraf Nonius TurboCAD4'
_diffrn_measurement_method 'non-profiled \w/2\q scans'
_diffrn_orient_matrix_type
;
  x-axis points to radiation source
  the matrix is specified in reciprocal space
;
_diffrn_orient_matrix_UB_11 0.084767
_diffrn_orient_matrix_UB_12 0.033963
_diffrn_orient_matrix_UB_13 0.017122
_diffrn_orient_matrix_UB_21 0.005498
_diffrn_orient_matrix_UB_22 -0.000280
_diffrn_orient_matrix_UB_23 -0.095759
_diffrn_orient_matrix_UB_31 -0.070906
_diffrn_orient_matrix_UB_32 0.040592
_diffrn_orient_matrix_UB_33 -0.015019
_diffrn_radiation_type MoK\a
_diffrn_radiation_wavelength 0.71073
_diffrn_reflns_av_R_equivalents 0.0503
_diffrn_reflns_av_unetI/netI 0.1409
_diffrn_reflns_laue_measured_fraction_full 0.999
_diffrn_reflns_laue_measured_fraction_max 0.999
_diffrn_reflns_limit_h_max 13
_diffrn_reflns_limit_h_min -14
_diffrn_reflns_limit_k_max 0
_diffrn_reflns_limit_k_min -22
_diffrn_reflns_limit_l_max 8
_diffrn_reflns_limit_l_min 0
_diffrn_reflns_number 3070
_diffrn_reflns_point_group_measured_fraction_full 0.999
_diffrn_reflns_point_group_measured_fraction_max 0.999
_diffrn_reflns_theta_full 24.041
_diffrn_reflns_theta_max 24.041
_diffrn_reflns_theta_min 2.687
_diffrn_source 'Enraf Nonius FR590'
_diffrn_standards_decay_% 1
_diffrn_standards_interval_time 120
_diffrn_standards_number 3
_exptl_absorpt_coefficient_mu 2.511
_exptl_absorpt_correction_T_max 0.8102
_exptl_absorpt_correction_T_min 0.4309
_exptl_absorpt_correction_type psi-scans
_exptl_absorpt_process_details 'CAD4 Express (Enraf Nonius, 1994)'
_exptl_crystal_colour colourless
_exptl_crystal_density_diffrn 1.525
_exptl_crystal_description prism
_exptl_crystal_F_000 840
_exptl_crystal_size_max 0.300
_exptl_crystal_size_mid 0.300
_exptl_crystal_size_min 0.100
_refine_diff_density_max 0.301
_refine_diff_density_min -0.371
_refine_diff_density_rms 0.072
_refine_ls_extinction_method none
_refine_ls_goodness_of_fit_ref 0.964
_refine_ls_hydrogen_treatment constr
_refine_ls_matrix_type full
_refine_ls_number_parameters 218
_refine_ls_number_reflns 2834
_refine_ls_number_restraints 4
_refine_ls_restrained_S_all 0.964
_refine_ls_R_factor_all 0.1829
_refine_ls_R_factor_gt 0.0463
_refine_ls_shift/su_max 0.008
_refine_ls_shift/su_mean 0.001
_refine_ls_structure_factor_coef Fsqd
_refine_ls_weighting_details 'w=1/[\s^2^(Fo^2^)+(0.0429P)^2^] where P=(Fo^2^+2Fc^2^)/3'
_refine_ls_weighting_scheme calc
_refine_ls_wR_factor_gt 0.0840
_refine_ls_wR_factor_ref 0.1124
_reflns_Friedel_coverage 0.000
_reflns_number_gt 1296
_reflns_number_total 2834
_reflns_threshold_expression 'I > 2\s(I)'
_cod_data_source_file jp5b04019_si_004.cif
_cod_data_source_block shelx
_cod_depositor_comments 'Adding full bibliography for 1529344.cif.'
_cod_database_code 1529344
_shelx_shelxl_version_number 2014/7
_shelx_space_group_comment
;
The symmetry employed for this shelxl refinement is uniquely defined
by the following loop, which should always be used as a source of
symmetry information in preference to the above space-group names.
They are only intended as comments.
;
_shelx_estimated_absorpt_t_min 0.520
_shelx_estimated_absorpt_t_max 0.787
_diffrn_standards_decay_corr_max 1.048
_diffrn_standards_decay_corr_min 0.983

loop_
_space_group_symop_operation_xyz
'x, y, z'
'-x, y+1/2, -z+1/2'
'-x, -y, -z'
'x, -y-1/2, z-1/2'

loop_
_atom_site_label
_atom_site_type_symbol
_atom_site_fract_x
_atom_site_fract_y
_atom_site_fract_z
_atom_site_U_iso_or_equiv
_atom_site_adp_type
_atom_site_occupancy
_atom_site_site_symmetry_order
_atom_site_calc_flag
_atom_site_refinement_flags_posn
_atom_site_refinement_flags_adp
_atom_site_refinement_flags_occupancy
_atom_site_disorder_assembly
_atom_site_disorder_group
Br1 Br 0.08967(6) 0.79654(4) 0.65839(11) 0.0904(4) Uani 1 1 d . . . . .
S1 S 0.72750(12) 0.80687(8) 0.5640(2) 0.0491(4) Uani 1 1 d . . . . .
P1 P 0.74261(14) 0.92823(8) 0.8154(2) 0.0548(5) Uani 1 1 d . . . . .
O1 O 0.5564(3) 0.9307(2) 0.4625(5) 0.0565(11) Uani 1 1 d . . . . .
O2 O 0.6461(3) 0.75684(19) 0.4810(6) 0.0628(12) Uani 1 1 d . . . . .
O3 O 0.8273(3) 0.78285(19) 0.6807(6) 0.0639(12) Uani 1 1 d . . . . .
O4 O 0.8038(3) 0.9676(2) 0.7092(6) 0.0724(13) Uani 1 1 d . . . . .
O5 O 0.8142(3) 0.8940(2) 0.9842(5) 0.0639(12) Uani 1 1 d . . . . .
O6 O 0.6497(3) 0.9657(2) 0.8885(6) 0.0848(15) Uani 1 1 d . . . . .
C1 C 0.5498(4) 0.8881(3) 0.5745(8) 0.0411(15) Uani 1 1 d . . . . .
C2 C 0.4403(4) 0.8631(3) 0.5985(7) 0.0386(14) Uani 1 1 d . . . . .
C3 C 0.4251(4) 0.8002(3) 0.6740(7) 0.0481(16) Uani 1 1 d . . . . .
H3 H 0.4858 0.7717 0.7156 0.058 Uiso 1 1 calc R U . . .
C4 C 0.3209(5) 0.7799(3) 0.6875(8) 0.0588(18) Uani 1 1 d . . . . .
H4 H 0.3109 0.7373 0.7363 0.071 Uiso 1 1 calc R U . . .
C5 C 0.2315(5) 0.8220(3) 0.6293(7) 0.0548(17) Uani 1 1 d . . . . .
C6 C 0.2460(5) 0.8852(3) 0.5535(8) 0.0557(17) Uani 1 1 d . . . . .
H6 H 0.1854 0.9139 0.5138 0.067 Uiso 1 1 calc R U . . .
C7 C 0.3501(5) 0.9052(3) 0.5375(7) 0.0480(16) Uani 1 1 d . . . . .
H7 H 0.3598 0.9472 0.4856 0.058 Uiso 1 1 calc R U . . .
C8 C 0.6564(4) 0.8604(2) 0.6925(7) 0.0342(14) Uani 1 1 d . . . . .
H8 H 0.6343 0.8308 0.7820 0.041 Uiso 1 1 calc R U . . .
C9 C 0.7629(5) 0.8576(3) 0.3978(8) 0.080(2) Uani 1 1 d . . . . .
H9A H 0.8098 0.8945 0.4522 0.120 Uiso 1 1 calc R U . . .
H9B H 0.6966 0.8760 0.3226 0.120 Uiso 1 1 calc R U . . .
H9C H 0.8017 0.8303 0.3270 0.120 Uiso 1 1 calc R U . . .
C10A C 0.9280(13) 0.8786(8) 0.994(2) 0.084(4) Uani 0.77(3) 1 d D . P A 1
H10A H 0.9509 0.8995 0.8930 0.101 Uiso 0.77(3) 1 calc R U P A 1
H10B H 0.9367 0.8294 0.9852 0.101 Uiso 0.77(3) 1 calc R U P A 1
C11A C 1.0031(12) 0.9041(13) 1.1670(18) 0.117(7) Uani 0.77(3) 1 d D . P A 1
H11A H 0.9748 0.9467 1.2012 0.175 Uiso 0.77(3) 1 calc R U P A 1
H11B H 1.0769 0.9109 1.1490 0.175 Uiso 0.77(3) 1 calc R U P A 1
H11C H 1.0047 0.8708 1.2598 0.175 Uiso 0.77(3) 1 calc R U P A 1
C12A C 0.6640(19) 1.0151(10) 1.034(3) 0.076(5) Uani 0.61(2) 1 d D . P B 3
H12A H 0.7391 1.0137 1.1062 0.092 Uiso 0.61(2) 1 calc R U P B 3
H12B H 0.6120 1.0066 1.1094 0.092 Uiso 0.61(2) 1 calc R U P B 3
C13A C 0.640(3) 1.0838(13) 0.937(5) 0.100(7) Uani 0.61(2) 1 d D . P B 3
H13A H 0.6936 1.0914 0.8648 0.150 Uiso 0.61(2) 1 calc R U P B 3
H13B H 0.6456 1.1199 1.0235 0.150 Uiso 0.61(2) 1 calc R U P B 3
H13C H 0.5669 1.0831 0.8621 0.150 Uiso 0.61(2) 1 calc R U P B 3
C10B C 0.950(6) 0.881(3) 1.056(10) 0.084(4) Uani 0.23(3) 1 d D . P A 2
H10C H 0.9666 0.8398 1.1294 0.101 Uiso 0.23(3) 1 calc R U P A 2
H10D H 0.9894 0.8795 0.9597 0.101 Uiso 0.23(3) 1 calc R U P A 2
C11B C 0.970(5) 0.947(3) 1.166(8) 0.117(7) Uani 0.23(3) 1 d D . P A 2
H11D H 0.9133 0.9793 1.1181 0.175 Uiso 0.23(3) 1 calc R U P A 2
H11E H 1.0415 0.9653 1.1593 0.175 Uiso 0.23(3) 1 calc R U P A 2
H11F H 0.9693 0.9370 1.2880 0.175 Uiso 0.23(3) 1 calc R U P A 2
C12B C 0.696(3) 1.0354(17) 0.971(5) 0.076(5) Uani 0.39(2) 1 d D . P B 4
H12C H 0.7391 1.0296 1.0916 0.092 Uiso 0.39(2) 1 calc R U P B 4
H12D H 0.7416 1.0571 0.8986 0.092 Uiso 0.39(2) 1 calc R U P B 4
C13B C 0.591(3) 1.077(3) 0.968(9) 0.100(7) Uani 0.39(2) 1 d D . P B 4
H13D H 0.5561 1.0888 0.8471 0.150 Uiso 0.39(2) 1 calc R U P B 4
H13E H 0.6097 1.1182 1.0369 0.150 Uiso 0.39(2) 1 calc R U P B 4
H13F H 0.5400 1.0504 1.0193 0.150 Uiso 0.39(2) 1 calc R U P B 4

loop_
_atom_site_aniso_label
_atom_site_aniso_U_11
_atom_site_aniso_U_22
_atom_site_aniso_U_33
_atom_site_aniso_U_23
_atom_site_aniso_U_13
_atom_site_aniso_U_12
Br1 0.0596(5) 0.1112(7) 0.1068(7) -0.0013(6) 0.0321(4) -0.0177(5)
S1 0.0527(9) 0.0376(9) 0.0602(11) -0.0063(9) 0.0194(8) -0.0013(8)
P1 0.0578(10) 0.0389(10) 0.0607(12) -0.0091(10) -0.0019(9) -0.0051(9)
O1 0.058(3) 0.048(3) 0.061(3) 0.018(2) 0.008(2) -0.004(2)
O2 0.063(3) 0.048(3) 0.078(3) -0.028(2) 0.019(2) -0.011(2)
O3 0.045(2) 0.057(3) 0.091(3) 0.004(2) 0.019(2) 0.010(2)
O4 0.078(3) 0.050(3) 0.080(3) 0.009(3) -0.002(3) -0.026(2)
O5 0.058(3) 0.067(3) 0.059(3) 0.002(2) -0.005(2) -0.005(2)
O6 0.083(3) 0.061(3) 0.102(4) -0.053(3) 0.002(3) 0.007(3)
C1 0.048(4) 0.025(3) 0.050(4) -0.010(3) 0.011(3) -0.002(3)
C2 0.043(3) 0.035(4) 0.037(4) 0.001(3) 0.007(3) -0.003(3)
C3 0.045(4) 0.039(4) 0.058(4) -0.001(3) 0.006(3) 0.004(3)
C4 0.064(4) 0.050(4) 0.062(5) 0.003(4) 0.011(4) -0.007(4)
C5 0.058(4) 0.066(5) 0.041(4) 0.000(4) 0.015(3) -0.006(4)
C6 0.048(4) 0.052(4) 0.062(5) -0.001(4) 0.002(3) 0.008(3)
C7 0.049(4) 0.040(4) 0.050(4) 0.004(3) 0.002(3) -0.003(3)
C8 0.046(3) 0.023(3) 0.034(4) -0.006(3) 0.010(3) -0.002(3)
C9 0.106(6) 0.076(5) 0.073(5) 0.004(4) 0.054(5) 0.000(4)
C10A 0.050(9) 0.114(7) 0.071(13) 0.013(7) -0.025(8) 0.002(6)
C11A 0.083(10) 0.14(2) 0.105(8) 0.006(12) -0.021(7) -0.040(11)
C12A 0.092(13) 0.066(12) 0.073(15) -0.023(9) 0.023(8) -0.008(9)
C13A 0.16(3) 0.064(9) 0.076(16) -0.028(8) 0.019(15) 0.010(16)
C10B 0.050(9) 0.114(7) 0.071(13) 0.013(7) -0.025(8) 0.002(6)
C11B 0.083(10) 0.14(2) 0.105(8) 0.006(12) -0.021(7) -0.040(11)
C12B 0.092(13) 0.066(12) 0.073(15) -0.023(9) 0.023(8) -0.008(9)
C13B 0.16(3) 0.064(9) 0.076(16) -0.028(8) 0.019(15) 0.010(16)

loop_
_atom_type_symbol
_atom_type_description
_atom_type_scat_dispersion_real
_atom_type_scat_dispersion_imag
_atom_type_scat_source
C C 0.0033 0.0016 'International Tables Vol C Tables 4.2.6.8 and 6.1.1.4'
H H 0.0000 0.0000 'International Tables Vol C Tables 4.2.6.8 and 6.1.1.4'
Br Br -0.2901 2.4595 'International Tables Vol C Tables 4.2.6.8 and 6.1.1.4'
O O 0.0106 0.0060 'International Tables Vol C Tables 4.2.6.8 and 6.1.1.4'
P P 0.1023 0.0942 'International Tables Vol C Tables 4.2.6.8 and 6.1.1.4'
S S 0.1246 0.1234 'International Tables Vol C Tables 4.2.6.8 and 6.1.1.4'

loop_
_geom_angle_atom_site_label_1
_geom_angle_atom_site_label_2
_geom_angle_atom_site_label_3
_geom_angle
O3 S1 O2 118.2(2)
O3 S1 C9 108.8(3)
O2 S1 C9 108.9(3)
O3 S1 C8 107.8(2)
O2 S1 C8 105.0(2)
C9 S1 C8 107.6(3)
O4 P1 O5 115.3(2)
O4 P1 O6 117.9(3)
O5 P1 O6 103.3(3)
O4 P1 C8 114.3(2)
O5 P1 C8 106.1(2)
O6 P1 C8 97.7(2)
C10A O5 P1 120.6(8)
P1 O5 C10B 134(3)
C12A O6 P1 127.6(10)
C12B O6 P1 108.8(11)
O1 C1 C2 121.2(5)
O1 C1 C8 118.8(5)
C2 C1 C8 120.0(5)
C7 C2 C3 119.7(5)
C7 C2 C1 116.8(5)
C3 C2 C1 123.5(5)
C4 C3 C2 120.1(5)
C4 C3 H3 119.9
C2 C3 H3 119.9
C5 C4 C3 120.2(6)
C5 C4 H4 119.9
C3 C4 H4 119.9
C4 C5 C6 120.0(6)
C4 C5 Br1 120.5(5)
C6 C5 Br1 119.6(5)
C7 C6 C5 119.9(6)
C7 C6 H6 120.1
C5 C6 H6 120.1
C6 C7 C2 120.1(5)
C6 C7 H7 120.0
C2 C7 H7 120.0
C1 C8 S1 110.1(4)
C1 C8 P1 112.2(3)
S1 C8 P1 114.0(3)
C1 C8 H8 106.7
S1 C8 H8 106.7
P1 C8 H8 106.7
S1 C9 H9A 109.5
S1 C9 H9B 109.5
H9A C9 H9B 109.5
S1 C9 H9C 109.5
H9A C9 H9C 109.5
H9B C9 H9C 109.5
O5 C10A C11A 112.3(12)
O5 C10A H10A 109.1
C11A C10A H10A 109.1
O5 C10A H10B 109.1
C11A C10A H10B 109.1
H10A C10A H10B 107.9
C10A C11A H11A 109.5
C10A C11A H11B 109.5
H11A C11A H11B 109.5
C10A C11A H11C 109.5
H11A C11A H11C 109.5
H11B C11A H11C 109.5
O6 C12A C13A 103.5(19)
O6 C12A H12A 111.1
C13A C12A H12A 111.1
O6 C12A H12B 111.1
C13A C12A H12B 111.1
H12A C12A H12B 109.0
C12A C13A H13A 109.5
C12A C13A H13B 109.5
H13A C13A H13B 109.5
C12A C13A H13C 109.5
H13A C13A H13C 109.5
H13B C13A H13C 109.5
C11B C10B O5 95(4)
C11B C10B H10C 112.8
O5 C10B H10C 112.8
C11B C10B H10D 112.8
O5 C10B H10D 112.8
H10C C10B H10D 110.3
C10B C11B H11D 109.5
C10B C11B H11E 109.4
H11D C11B H11E 109.5
C10B C11B H11F 109.5
H11D C11B H11F 109.5
H11E C11B H11F 109.5
C13B C12B O6 103(3)
C13B C12B H12C 111.1
O6 C12B H12C 111.1
C13B C12B H12D 111.1
O6 C12B H12D 111.1
H12C C12B H12D 109.1
C12B C13B H13D 109.5
C12B C13B H13E 109.5
H13D C13B H13E 109.5
C12B C13B H13F 109.5
H13D C13B H13F 109.5
H13E C13B H13F 109.5

loop_
_geom_bond_atom_site_label_1
_geom_bond_atom_site_label_2
_geom_bond_distance
Br1 C5 1.878(6)
S1 O3 1.432(4)
S1 O2 1.444(4)
S1 C9 1.743(6)
S1 C8 1.792(5)
P1 O4 1.446(4)
P1 O5 1.548(4)
P1 O6 1.563(4)
P1 C8 1.824(5)
O1 C1 1.211(6)
O5 C10A 1.422(18)
O5 C10B 1.67(7)
O6 C12A 1.454(19)
O6 C12B 1.55(3)
C1 C2 1.485(7)
C1 C8 1.522(7)
C2 C7 1.379(7)
C2 C3 1.388(7)
C3 C4 1.371(7)
C3 H3 0.9300
C4 C5 1.370(8)
C4 H4 0.9300
C5 C6 1.392(8)
C6 C7 1.373(7)
C6 H6 0.9300
C7 H7 0.9300
C8 H8 0.9800
C9 H9A 0.9600
C9 H9B 0.9600
C9 H9C 0.9600
C10A C11A 1.525(5)
C10A H10A 0.9700
C10A H10B 0.9700
C11A H11A 0.9600
C11A H11B 0.9600
C11A H11C 0.9600
C12A C13A 1.527(5)
C12A H12A 0.9700
C12A H12B 0.9700
C13A H13A 0.9600
C13A H13B 0.9600
C13A H13C 0.9600
C10B C11B 1.529(5)
C10B H10C 0.9700
C10B H10D 0.9700
C11B H11D 0.9600
C11B H11E 0.9600
C11B H11F 0.9600
C12B C13B 1.528(5)
C12B H12C 0.9700
C12B H12D 0.9700
C13B H13D 0.9600
C13B H13E 0.9600
C13B H13F 0.9600

loop_
_geom_torsion_atom_site_label_1
_geom_torsion_atom_site_label_2
_geom_torsion_atom_site_label_3
_geom_torsion_atom_site_label_4
_geom_torsion
O4 P1 O5 C10A -24.5(8)
O6 P1 O5 C10A -154.5(8)
C8 P1 O5 C10A 103.2(8)
O4 P1 O5 C10B -13(2)
O6 P1 O5 C10B -143(2)
C8 P1 O5 C10B 115(2)
O4 P1 O6 C12A -73.6(12)
O5 P1 O6 C12A 54.9(12)
C8 P1 O6 C12A 163.5(12)
O4 P1 O6 C12B -46.2(16)
O5 P1 O6 C12B 82.2(16)
C8 P1 O6 C12B -169.1(16)
O1 C1 C2 C7 -22.1(8)
C8 C1 C2 C7 157.6(5)
O1 C1 C2 C3 156.5(6)
C8 C1 C2 C3 -23.8(8)
C7 C2 C3 C4 0.2(8)
C1 C2 C3 C4 -178.3(5)
C2 C3 C4 C5 -1.1(9)
C3 C4 C5 C6 1.0(9)
C3 C4 C5 Br1 -176.8(4)
C4 C5 C6 C7 -0.1(9)
Br1 C5 C6 C7 177.7(4)
C5 C6 C7 C2 -0.8(9)
C3 C2 C7 C6 0.8(8)
C1 C2 C7 C6 179.4(5)
O1 C1 C8 S1 -70.7(6)
C2 C1 C8 S1 109.6(5)
O1 C1 C8 P1 57.4(6)
C2 C1 C8 P1 -122.3(4)
O3 S1 C8 C1 179.4(4)
O2 S1 C8 C1 -53.7(4)
C9 S1 C8 C1 62.2(4)
O3 S1 C8 P1 52.3(3)
O2 S1 C8 P1 179.2(3)
C9 S1 C8 P1 -64.9(4)
O4 P1 C8 C1 -77.1(5)
O5 P1 C8 C1 154.7(4)
O6 P1 C8 C1 48.3(5)
O4 P1 C8 S1 49.0(4)
O5 P1 C8 S1 -79.2(3)
O6 P1 C8 S1 174.4(3)
P1 O5 C10A C11A 130.6(14)
P1 O6 C12A C13A 102.8(18)
P1 O5 C10B C11B 93(5)
P1 O6 C12B C13B 159(3)
